data_4514028
loop_
_publ_author_name
'Odrobina, Jann'
'Scholz, Julius'
'Pannwitz, Andrea'
'Franc\`as, Laia'
'Dechert, Sebastian'
'Llobet, Antoni'
'Jooss, Christian'
'Meyer, Franc'

_publ_section_title
;
 Backbone Immobilization of the Bis(bipyridyl)pyrazolate Diruthenium
 Catalyst for Electrochemical Water Oxidation
;
_journal_issue 3
_journal_name_full 'ACS Catalysis'
_journal_page_first 2116
_journal_paper_doi 10.1021/acscatal.6b02860
_journal_volume 7
_journal_year 2017
_chemical_formula_moiety 'C54 H46 N10 O4 Ru2 2+, 2(F6 P -), 0.75(C3 H6 O)'
_chemical_formula_sum 'C56.25 H50.5 F12 N10 O4.75 P2 Ru2'
_chemical_formula_weight 1434.64
_space_group_crystal_system monoclinic
_space_group_IT_number 15
_space_group_name_Hall '-C 2yc'
_space_group_name_H-M_alt 'C 1 2/c 1'
_symmetry_space_group_name_Hall '-C 2yc'
_symmetry_space_group_name_H-M 'C 1 2/c 1'
_atom_sites_solution_hydrogens geom
_audit_creation_method SHELXL-2014/7
_cell_angle_alpha 90
_cell_angle_beta 116.899(2)
_cell_angle_gamma 90
_cell_formula_units_Z 8
_cell_length_a 23.6464(7)
_cell_length_b 24.1857(6)
_cell_length_c 24.2490(8)
_cell_measurement_reflns_used 73484
_cell_measurement_temperature 133(2)
_cell_measurement_theta_max 25.695
_cell_measurement_theta_min 1.281
_cell_volume 12367.7(7)
_computing_cell_refinement 'X-AREA (Stoe & Cie, 2002)'
_computing_data_collection 'X-AREA (Stoe & Cie, 2002)'
_computing_data_reduction 'X-AREA (Stoe & Cie, 2002)'
_computing_molecular_graphics 'DIAMOND (Brandenburg, 2012)'
_computing_publication_material 'SHELXL-2014 (Sheldrick, 2014)'
_computing_structure_refinement 'SHELXL-2014/7 (Sheldrick, 2014)'
_computing_structure_solution 'SHELXS-2014 (Sheldrick, 2014)'
_diffrn_ambient_temperature 133(2)
_diffrn_measured_fraction_theta_full 1.000
_diffrn_measured_fraction_theta_max 0.992
_diffrn_measurement_device_type 'Stoe IPDS II'
_diffrn_measurement_method \w
_diffrn_radiation_type MoK\a
_diffrn_radiation_wavelength 0.71073
_diffrn_reflns_av_R_equivalents 0.0740
_diffrn_reflns_av_unetI/netI 0.0571
_diffrn_reflns_Laue_measured_fraction_full 1.000
_diffrn_reflns_Laue_measured_fraction_max 0.992
_diffrn_reflns_limit_h_max 28
_diffrn_reflns_limit_h_min -28
_diffrn_reflns_limit_k_max 29
_diffrn_reflns_limit_k_min -26
_diffrn_reflns_limit_l_max 29
_diffrn_reflns_limit_l_min -29
_diffrn_reflns_number 73484
_diffrn_reflns_point_group_measured_fraction_full 1.000
_diffrn_reflns_point_group_measured_fraction_max 0.992
_diffrn_reflns_theta_full 25.242
_diffrn_reflns_theta_max 25.695
_diffrn_reflns_theta_min 1.281
_diffrn_source 'fine-focus sealed tube'
_exptl_absorpt_coefficient_mu 0.630
_exptl_absorpt_correction_T_max 0.9316
_exptl_absorpt_correction_T_min 0.8194
_exptl_absorpt_correction_type numerical
_exptl_absorpt_process_details 'X-RED (Stoe & Cie, 2002)'
_exptl_crystal_colour 'dark red'
_exptl_crystal_density_diffrn 1.541
_exptl_crystal_description block
_exptl_crystal_F_000 5776
_exptl_crystal_size_max 0.410
_exptl_crystal_size_mid 0.210
_exptl_crystal_size_min 0.190
_refine_diff_density_max 1.113
_refine_diff_density_min -0.559
_refine_diff_density_rms 0.108
_refine_ls_extinction_method none
_refine_ls_goodness_of_fit_ref 0.989
_refine_ls_hydrogen_treatment constr
_refine_ls_matrix_type full
_refine_ls_number_parameters 977
_refine_ls_number_reflns 11684
_refine_ls_number_restraints 385
_refine_ls_restrained_S_all 1.027
_refine_ls_R_factor_all 0.0928
_refine_ls_R_factor_gt 0.0586
_refine_ls_shift/su_max 0.001
_refine_ls_shift/su_mean 0.000
_refine_ls_structure_factor_coef Fsqd
_refine_ls_weighting_details 'w=1/[\s^2^(Fo^2^)+(0.0904P)^2^] where P=(Fo^2^+2Fc^2^)/3'
_refine_ls_weighting_scheme calc
_refine_ls_wR_factor_gt 0.1374
_refine_ls_wR_factor_ref 0.1511
_reflns_Friedel_coverage 0.000
_reflns_number_gt 8183
_reflns_number_total 11684
_reflns_threshold_expression 'I > 2\s(I)'
_cod_data_source_file cs6b02860_si_002.cif
_cod_data_source_block ap2-[LCOOEtRu2(OAc)](PF6)2
_cod_depositor_comments 'Adding full bibliography for 4514028--4514029.cif.'
_cod_original_formula_sum 'C56.25 H50.50 F12 N10 O4.75 P2 Ru2'
_cod_database_code 4514028
_shelx_shelxl_version_number 2014/7
_shelx_space_group_comment
;
The symmetry employed for this shelxl refinement is uniquely defined
by the following loop, which should always be used as a source of
symmetry information in preference to the above space-group names.
They are only intended as comments.
;
_shelx_estimated_absorpt_t_min 0.782
_shelx_estimated_absorpt_t_max 0.890

loop_
_space_group_symop_operation_xyz
'x, y, z'
'-x, y, -z+1/2'
'x+1/2, y+1/2, z'
'-x+1/2, y+1/2, -z+1/2'
'-x, -y, -z'
'x, -y, z-1/2'
'-x+1/2, -y+1/2, -z'
'x+1/2, -y+1/2, z-1/2'

loop_
_atom_site_label
_atom_site_type_symbol
_atom_site_fract_x
_atom_site_fract_y
_atom_site_fract_z
_atom_site_U_iso_or_equiv
_atom_site_adp_type
_atom_site_occupancy
_atom_site_site_symmetry_order
_atom_site_calc_flag
_atom_site_refinement_flags_posn
_atom_site_refinement_flags_adp
_atom_site_refinement_flags_occupancy
_atom_site_disorder_assembly
_atom_site_disorder_group
Ru1 Ru 0.32246(2) 0.45060(2) 0.83785(2) 0.04088(13) Uani 1 1 d . . . . .
Ru2 Ru 0.30906(2) 0.27792(2) 0.83818(2) 0.04219(13) Uani 1 1 d . . . . .
N1 N 0.27903(19) 0.39584(17) 0.86852(19) 0.0420(9) Uani 1 1 d . . . . .
N2 N 0.27319(19) 0.34122(18) 0.86673(19) 0.0421(10) Uani 1 1 d . . . . .
N3 N 0.27838(19) 0.49991(18) 0.8687(2) 0.0448(10) Uani 1 1 d . . . . .
N4 N 0.3506(2) 0.52654(19) 0.8186(2) 0.0508(11) Uani 1 1 d . . . . .
N5 N 0.2552(2) 0.23911(18) 0.8668(2) 0.0461(10) Uani 1 1 d . . . . .
N6 N 0.3234(2) 0.19757(19) 0.8182(2) 0.0528(11) Uani 1 1 d . . . . .
N7 N 0.2447(3) 0.4474(2) 0.7503(2) 0.0653(14) Uani 1 1 d . . . . .
N8 N 0.4048(2) 0.44477(19) 0.9219(2) 0.0519(11) Uani 1 1 d . . . . .
N9 N 0.2360(2) 0.28413(18) 0.7478(2) 0.0485(11) Uani 1 1 d . . . . .
N10 N 0.3884(2) 0.27344(18) 0.9254(2) 0.0499(11) Uani 1 1 d . . . . .
O1 O -0.0267(2) 0.3739(2) 0.9726(3) 0.0977(18) Uani 1 1 d . . . . .
O2 O 0.0483(2) 0.4141(3) 1.0574(3) 0.1008(19) Uani 1 1 d . . . . .
O3 O 0.3726(2) 0.40482(17) 0.80018(19) 0.0605(10) Uani 1 1 d . . . . .
O4 O 0.37123(17) 0.31204(15) 0.80580(17) 0.0473(9) Uani 1 1 d . . . . .
C1 C 0.2108(2) 0.3753(2) 0.9072(3) 0.0475(12) Uani 1 1 d . . . . .
C2 C 0.2417(2) 0.4181(2) 0.8932(3) 0.0462(12) Uani 1 1 d . . . . .
C3 C 0.2320(2) 0.3272(2) 0.8907(2) 0.0458(12) Uani 1 1 d . . . . .
C4 C 0.1640(3) 0.3797(2) 0.9328(3) 0.0490(13) Uani 1 1 d . . . . .
C5 C 0.1792(3) 0.4069(3) 0.9878(3) 0.0562(14) Uani 1 1 d . . . . .
H5 H 0.2202 0.4228 1.0101 0.067 Uiso 1 1 calc R U . . .
C6 C 0.1357(3) 0.4112(3) 1.0108(3) 0.0614(15) Uani 1 1 d . . . . .
H6 H 0.1465 0.4308 1.0482 0.074 Uiso 1 1 calc R U . . .
C7 C 0.0762(3) 0.3871(3) 0.9795(3) 0.0550(14) Uani 1 1 d . . . . .
C8 C 0.0612(3) 0.3604(3) 0.9241(3) 0.0620(16) Uani 1 1 d . . . . .
H8 H 0.0202 0.3448 0.9016 0.074 Uiso 1 1 calc R U . . .
C9 C 0.1043(3) 0.3560(3) 0.9010(3) 0.0583(15) Uani 1 1 d . . . . .
H9 H 0.0934 0.3368 0.8634 0.070 Uiso 1 1 calc R U . . .
C10 C 0.0274(3) 0.3904(3) 1.0022(4) 0.0700(19) Uani 1 1 d . . . . .
C11 C 0.0031(4) 0.4177(5) 1.0828(4) 0.109(3) Uani 1 1 d . . . . .
H11A H -0.0255 0.3852 1.0692 0.131 Uiso 1 1 calc R U . . .
H11B H 0.0262 0.4171 1.1285 0.131 Uiso 1 1 calc R U . . .
C12 C -0.0341(5) 0.4679(5) 1.0626(5) 0.127(4) Uani 1 1 d . . . . .
H12A H -0.0057 0.4996 1.0702 0.191 Uiso 1 1 calc R U . . .
H12B H -0.0588 0.4727 1.0856 0.191 Uiso 1 1 calc R U . . .
H12C H -0.0629 0.4654 1.0182 0.191 Uiso 1 1 calc R U . . .
C13 C 0.2402(3) 0.4782(2) 0.8926(3) 0.0501(13) Uani 1 1 d . . . . .
C14 C 0.2059(3) 0.5136(3) 0.9105(3) 0.0685(18) Uani 1 1 d . . . . .
H14 H 0.1793 0.4991 0.9270 0.082 Uiso 1 1 calc R U . . .
C15 C 0.2101(4) 0.5700(3) 0.9044(4) 0.078(2) Uani 1 1 d . . . . .
H15 H 0.1863 0.5942 0.9167 0.094 Uiso 1 1 calc R U . . .
C16 C 0.2488(3) 0.5915(3) 0.8804(3) 0.0681(17) Uani 1 1 d . . . . .
H16 H 0.2515 0.6303 0.8760 0.082 Uiso 1 1 calc R U . . .
C17 C 0.2834(3) 0.5552(2) 0.8631(3) 0.0511(13) Uani 1 1 d . . . . .
C18 C 0.3249(3) 0.5701(2) 0.8356(3) 0.0498(13) Uani 1 1 d . . . . .
C19 C 0.3397(3) 0.6245(2) 0.8269(3) 0.0564(14) Uani 1 1 d . . . . .
H19 H 0.3218 0.6545 0.8391 0.068 Uiso 1 1 calc R U . . .
C20 C 0.3793(3) 0.6349(3) 0.8014(3) 0.0672(17) Uani 1 1 d . . . . .
H20 H 0.3890 0.6718 0.7952 0.081 Uiso 1 1 calc R U . . .
C21 C 0.4051(4) 0.5907(3) 0.7846(4) 0.082(2) Uani 1 1 d . . . . .
H21 H 0.4332 0.5968 0.7671 0.098 Uiso 1 1 calc R U . . .
C22 C 0.3897(4) 0.5371(2) 0.7937(3) 0.0701(19) Uani 1 1 d . . . . .
H22 H 0.4075 0.5070 0.7818 0.084 Uiso 1 1 calc R U . . .
C23 C 0.2227(2) 0.2676(2) 0.8922(2) 0.0464(12) Uani 1 1 d . . . . .
C24 C 0.1872(3) 0.2394(2) 0.9154(3) 0.0550(14) Uani 1 1 d . . . . .
H24 H 0.1663 0.2588 0.9350 0.066 Uiso 1 1 calc R U . . .
C25 C 0.1827(3) 0.1821(3) 0.9094(3) 0.0636(16) Uani 1 1 d . . . . .
H25 H 0.1579 0.1624 0.9246 0.076 Uiso 1 1 calc R U . . .
C26 C 0.2133(3) 0.1537(3) 0.8822(3) 0.0627(16) Uani 1 1 d . . . . .
H26 H 0.2093 0.1146 0.8778 0.075 Uiso 1 1 calc R U . . .
C27 C 0.2508(3) 0.1828(2) 0.8608(3) 0.0511(13) Uani 1 1 d . . . . .
C28 C 0.2879(3) 0.1599(2) 0.8323(3) 0.0530(14) Uani 1 1 d . . . . .
C29 C 0.2892(3) 0.1043(3) 0.8181(3) 0.0613(16) Uani 1 1 d . . . . .
H29 H 0.2645 0.0782 0.8271 0.074 Uiso 1 1 calc R U . . .
C30 C 0.3259(3) 0.0871(3) 0.7913(3) 0.0711(18) Uani 1 1 d . . . . .
H30 H 0.3272 0.0491 0.7823 0.085 Uiso 1 1 calc R U . . .
C31 C 0.3608(3) 0.1245(3) 0.7773(3) 0.0679(17) Uani 1 1 d . . . . .
H31 H 0.3862 0.1127 0.7583 0.081 Uiso 1 1 calc R U . . .
C32 C 0.3589(3) 0.1798(3) 0.7911(3) 0.0570(14) Uani 1 1 d . . . . .
H32 H 0.3830 0.2058 0.7813 0.068 Uiso 1 1 calc R U . . .
C33 C 0.1843(3) 0.4398(3) 0.7410(4) 0.082(2) Uani 1 1 d . . . . .
H33 H 0.1758 0.4373 0.7757 0.098 Uiso 1 1 calc R U . . .
C34 C 0.1349(5) 0.4358(3) 0.6821(5) 0.122(4) Uani 1 1 d . . . . .
H34 H 0.0932 0.4295 0.6773 0.147 Uiso 1 1 calc R U . . .
C35 C 0.1440(8) 0.4406(4) 0.6311(6) 0.159(7) Uani 1 1 d . . . . .
H35 H 0.1096 0.4389 0.5907 0.191 Uiso 1 1 calc R U . . .
C36 C 0.2055(8) 0.4482(4) 0.6407(4) 0.145(6) Uani 1 1 d . . . . .
H36 H 0.2142 0.4508 0.6061 0.174 Uiso 1 1 calc R U . . .
C37 C 0.2553(5) 0.4520(3) 0.7002(3) 0.088(2) Uani 1 1 d . . . . .
H37 H 0.2972 0.4579 0.7056 0.105 Uiso 1 1 calc R U . . .
C38 C 0.4024(3) 0.4384(2) 0.9757(3) 0.0660(17) Uani 1 1 d . . . . .
H38 H 0.3626 0.4415 0.9762 0.079 Uiso 1 1 calc R U . . .
C39 C 0.4559(5) 0.4275(3) 1.0306(4) 0.103(3) Uani 1 1 d . . . . .
H39 H 0.4525 0.4228 1.0679 0.124 Uiso 1 1 calc R U . . .
C40 C 0.5127(5) 0.4237(4) 1.0304(6) 0.132(5) Uani 1 1 d . . . . .
H40 H 0.5497 0.4152 1.0674 0.158 Uiso 1 1 calc R U . . .
C41 C 0.5162(3) 0.4319(3) 0.9778(6) 0.110(4) Uani 1 1 d . . . . .
H41 H 0.5563 0.4308 0.9776 0.131 Uiso 1 1 calc R U . . .
C42 C 0.4614(3) 0.4421(3) 0.9229(4) 0.074(2) Uani 1 1 d . . . . .
H42 H 0.4646 0.4473 0.8856 0.089 Uiso 1 1 calc R U . . .
C43 C 0.1757(3) 0.2910(2) 0.7351(3) 0.0506(13) Uani 1 1 d . . . . .
H43 H 0.1649 0.2932 0.7684 0.061 Uiso 1 1 calc R U . . .
C44 C 0.1279(3) 0.2951(3) 0.6750(3) 0.0610(16) Uani 1 1 d . . . . .
H44 H 0.0850 0.2993 0.6672 0.073 Uiso 1 1 calc R U . . .
C45 C 0.1434(4) 0.2931(3) 0.6270(3) 0.0733(19) Uani 1 1 d . . . . .
H45 H 0.1117 0.2978 0.5856 0.088 Uiso 1 1 calc R U . . .
C46 C 0.2049(4) 0.2842(3) 0.6398(3) 0.077(2) Uani 1 1 d . . . . .
H46 H 0.2164 0.2808 0.6071 0.092 Uiso 1 1 calc R U . . .
C47 C 0.2503(3) 0.2802(3) 0.7003(3) 0.0629(16) Uani 1 1 d . . . . .
H47 H 0.2932 0.2744 0.7088 0.076 Uiso 1 1 calc R U . . .
C48 C 0.3854(3) 0.2844(2) 0.9786(3) 0.0535(14) Uani 1 1 d . . . . .
H48 H 0.3453 0.2922 0.9769 0.064 Uiso 1 1 calc R U . . .
C49 C 0.4382(3) 0.2848(3) 1.0353(3) 0.0630(16) Uani 1 1 d . . . . .
H49 H 0.4346 0.2927 1.0719 0.076 Uiso 1 1 calc R U . . .
C50 C 0.4964(3) 0.2736(3) 1.0378(3) 0.0687(18) Uani 1 1 d . . . . .
H50 H 0.5337 0.2734 1.0762 0.082 Uiso 1 1 calc R U . . .
C51 C 0.4994(3) 0.2628(3) 0.9842(4) 0.0726(19) Uani 1 1 d . . . . .
H51 H 0.5393 0.2555 0.9851 0.087 Uiso 1 1 calc R U . . .
C52 C 0.4456(3) 0.2622(3) 0.9290(3) 0.0610(15) Uani 1 1 d . . . . .
H52 H 0.4487 0.2537 0.8922 0.073 Uiso 1 1 calc R U . . .
C53 C 0.3891(3) 0.3571(2) 0.7935(3) 0.0507(13) Uani 1 1 d . . . . .
C54 C 0.4359(4) 0.3537(3) 0.7676(4) 0.0730(19) Uani 1 1 d . . . . .
H54A H 0.4447 0.3148 0.7632 0.109 Uiso 1 1 calc R U . . .
H54B H 0.4753 0.3723 0.7958 0.109 Uiso 1 1 calc R U . . .
H54C H 0.4181 0.3718 0.7271 0.109 Uiso 1 1 calc R U . . .
P3 P 0.0781(2) 0.7000(2) 0.8451(3) 0.1005(15) Uani 0.5 1 d D . P . .
F31 F 0.1479(5) 0.7023(6) 0.8534(6) 0.152(5) Uani 0.5 1 d D . P . .
F32 F 0.0763(6) 0.6373(4) 0.8377(7) 0.158(5) Uani 0.5 1 d D . P . .
F33 F 0.1044(6) 0.6945(6) 0.9164(5) 0.157(5) Uani 0.5 1 d D . P . .
F34 F 0.0848(7) 0.7630(4) 0.8600(9) 0.210(9) Uani 0.5 1 d D . P . .
F35 F 0.0510(7) 0.7049(8) 0.7740(6) 0.225(9) Uani 0.5 1 d D . P . .
F36 F 0.0101(5) 0.6998(6) 0.8392(7) 0.156(5) Uani 0.5 1 d D . P . .
P2A P 0.3369(3) 0.5092(2) 0.0985(2) 0.1060(16) Uani 0.635(6) 1 d D U P A 1
F21A F 0.3490(6) 0.5381(4) 0.0442(4) 0.139(4) Uani 0.635(6) 1 d D U P A 1
F22A F 0.3297(4) 0.4551(4) 0.0612(4) 0.094(2) Uani 0.635(6) 1 d D U P A 1
F23A F 0.2612(5) 0.5182(4) 0.0552(4) 0.138(2) Uani 0.635(6) 1 d D U P A 1
F24A F 0.3381(5) 0.5669(3) 0.1264(4) 0.122(3) Uani 0.635(6) 1 d D U P A 1
F25A F 0.4089(6) 0.5042(6) 0.1377(6) 0.170(5) Uani 0.635(6) 1 d D U P A 1
F26A F 0.3124(6) 0.4786(5) 0.1383(6) 0.116(4) Uani 0.635(6) 1 d D U P A 1
P2B P 0.3752(4) 0.4955(2) 0.1150(3) 0.0646(17) Uani 0.365(6) 1 d D U P A 2
F21B F 0.3840(9) 0.5479(6) 0.1584(8) 0.127(5) Uani 0.365(6) 1 d D U P A 2
F22B F 0.4196(8) 0.5203(6) 0.0933(8) 0.120(4) Uani 0.365(6) 1 d D U P A 2
F23B F 0.4278(7) 0.4595(7) 0.1642(7) 0.138(2) Uani 0.365(6) 1 d D U P A 2
F24B F 0.3409(10) 0.4733(9) 0.1531(9) 0.113(5) Uani 0.365(6) 1 d D U P A 2
F25B F 0.3137(7) 0.5244(6) 0.0663(6) 0.1060(16) Uani 0.365(6) 1 d D U P A 2
F26B F 0.3671(10) 0.4418(6) 0.0795(8) 0.124(5) Uani 0.365(6) 1 d D U P A 2
P1 P 0.0018(7) 0.24472(12) 0.7488(8) 0.0552(9) Uani 0.5 1 d D U P B -3
F11A F 0.0152(8) 0.2529(7) 0.8199(6) 0.066(3) Uani 0.5 1 d D U P B -3
F12A F -0.0186(5) 0.1841(4) 0.7469(7) 0.119(4) Uani 0.5 1 d D U P B -3
F13A F 0.0716(4) 0.2236(5) 0.7717(5) 0.085(3) Uani 0.5 1 d D U P B -3
F14A F 0.0295(5) 0.3046(4) 0.7530(5) 0.101(3) Uani 0.5 1 d D U P B -3
F15A F -0.0680(5) 0.2635(7) 0.7247(5) 0.118(4) Uani 0.5 1 d D U P B -3
F16A F -0.0047(9) 0.2376(7) 0.6822(7) 0.082(4) Uani 0.5 1 d D U P B -3
O6 O 0.0714(10) 0.5094(8) 0.7440(11) 0.093(6) Uani 0.25 1 d D U P C -4
C61 C 0.0277(14) 0.4370(9) 0.770(2) 0.110(14) Uani 0.25 1 d D U P C -4
H61A H -0.0120 0.4314 0.7730 0.165 Uiso 0.25 1 calc R U P C -4
H61B H 0.0298 0.4111 0.7401 0.165 Uiso 0.25 1 calc R U P C -4
H61C H 0.0638 0.4306 0.8108 0.165 Uiso 0.25 1 calc R U P C -4
C62 C 0.0300(10) 0.4918(8) 0.7510(11) 0.086(10) Uani 0.25 1 d D U P C -4
C63 C -0.0236(10) 0.5249(9) 0.7398(14) 0.064(6) Uani 0.25 1 d D U P C -4
H63A H -0.0539 0.5032 0.7481 0.096 Uiso 0.25 1 calc R U P C -4
H63B H -0.0102 0.5573 0.7670 0.096 Uiso 0.25 1 calc R U P C -4
H63C H -0.0437 0.5370 0.6966 0.096 Uiso 0.25 1 calc R U P C -4
O7 O 0.3476(7) 0.6905(7) 0.9797(7) 0.084(5) Uani 0.317(8) 1 d D U P D 5
C71 C 0.2871(12) 0.6797(10) 1.0318(15) 0.096(7) Uani 0.317(8) 1 d D U P D 5
H71A H 0.2979 0.6703 1.0747 0.145 Uiso 0.317(8) 1 calc R U P D 5
H71B H 0.2667 0.7161 1.0218 0.145 Uiso 0.317(8) 1 calc R U P D 5
H71C H 0.2580 0.6519 1.0041 0.145 Uiso 0.317(8) 1 calc R U P D 5
C72 C 0.3446(10) 0.6809(8) 1.0241(9) 0.083(6) Uani 0.317(8) 1 d D U P D 5
C73 C 0.3992(11) 0.6710(10) 1.0825(10) 0.095(6) Uani 0.317(8) 1 d D U P D 5
H73A H 0.3853 0.6636 1.1143 0.142 Uiso 0.317(8) 1 calc R U P D 5
H73B H 0.4227 0.6390 1.0788 0.142 Uiso 0.317(8) 1 calc R U P D 5
H73C H 0.4267 0.7037 1.0943 0.142 Uiso 0.317(8) 1 calc R U P D 5
O7B O 0.2594(14) 0.7067(9) 0.9445(12) 0.085(7) Uani 0.183(8) 1 d D U P D 6
C71B C 0.268(2) 0.6635(16) 1.0317(16) 0.088(11) Uani 0.183(8) 1 d D U P D 6
H71D H 0.3043 0.6497 1.0691 0.133 Uiso 0.183(8) 1 calc R U P D 6
H71E H 0.2457 0.6917 1.0431 0.133 Uiso 0.183(8) 1 calc R U P D 6
H71F H 0.2394 0.6329 1.0106 0.133 Uiso 0.183(8) 1 calc R U P D 6
C72B C 0.2911(16) 0.6877(12) 0.9907(14) 0.076(7) Uani 0.183(8) 1 d D U P D 6
C73B C 0.3531(18) 0.667(2) 1.009(2) 0.095(6) Uani 0.183(8) 1 d D U P D 6
H73D H 0.3706 0.6529 1.0509 0.142 Uiso 0.183(8) 1 calc R U P D 6
H73E H 0.3514 0.6375 0.9804 0.142 Uiso 0.183(8) 1 calc R U P D 6
H73F H 0.3801 0.6972 1.0067 0.142 Uiso 0.183(8) 1 calc R U P D 6

loop_
_atom_site_aniso_label
_atom_site_aniso_U_11
_atom_site_aniso_U_22
_atom_site_aniso_U_33
_atom_site_aniso_U_23
_atom_site_aniso_U_13
_atom_site_aniso_U_12
Ru1 0.0482(2) 0.0345(2) 0.0418(2) 0.00167(18) 0.02194(18) -0.00013(18)
Ru2 0.0454(2) 0.0344(2) 0.0464(2) 0.00110(19) 0.02050(19) -0.00018(18)
N1 0.043(2) 0.034(2) 0.050(2) -0.0001(19) 0.0213(19) -0.0009(18)
N2 0.044(2) 0.039(2) 0.042(2) 0.0024(19) 0.0179(19) -0.0014(18)
N3 0.045(2) 0.037(2) 0.049(3) -0.001(2) 0.019(2) 0.0018(19)
N4 0.067(3) 0.038(2) 0.051(3) 0.004(2) 0.029(2) 0.000(2)
N5 0.048(2) 0.036(2) 0.047(2) 0.004(2) 0.016(2) -0.0008(19)
N6 0.058(3) 0.039(3) 0.055(3) -0.004(2) 0.020(2) 0.004(2)
N7 0.090(4) 0.032(3) 0.050(3) -0.001(2) 0.010(3) 0.002(3)
N8 0.047(2) 0.045(3) 0.057(3) 0.006(2) 0.017(2) -0.001(2)
N9 0.057(3) 0.038(3) 0.051(3) -0.002(2) 0.025(2) -0.004(2)
N10 0.054(3) 0.039(3) 0.053(3) 0.007(2) 0.021(2) -0.003(2)
O1 0.065(3) 0.093(4) 0.156(5) -0.011(4) 0.068(4) -0.006(3)
O2 0.067(3) 0.171(6) 0.077(3) 0.007(4) 0.044(3) 0.023(3)
O3 0.090(3) 0.043(2) 0.075(3) 0.005(2) 0.060(2) 0.003(2)
O4 0.054(2) 0.038(2) 0.058(2) 0.0039(17) 0.0331(19) -0.0003(16)
C1 0.046(3) 0.045(3) 0.051(3) -0.001(2) 0.022(2) -0.003(2)
C2 0.047(3) 0.041(3) 0.055(3) -0.002(2) 0.027(2) -0.001(2)
C3 0.043(3) 0.047(3) 0.046(3) 0.003(2) 0.020(2) -0.003(2)
C4 0.049(3) 0.046(3) 0.056(3) 0.002(3) 0.028(3) -0.002(2)
C5 0.043(3) 0.063(4) 0.062(4) -0.005(3) 0.023(3) -0.005(3)
C6 0.054(3) 0.070(4) 0.060(4) -0.004(3) 0.026(3) 0.005(3)
C7 0.047(3) 0.057(4) 0.064(4) 0.010(3) 0.028(3) 0.008(3)
C8 0.043(3) 0.064(4) 0.077(4) 0.003(3) 0.026(3) -0.005(3)
C9 0.055(3) 0.055(4) 0.065(4) -0.004(3) 0.027(3) -0.001(3)
C10 0.066(4) 0.065(4) 0.092(5) 0.021(4) 0.048(4) 0.023(3)
C11 0.083(5) 0.176(10) 0.089(6) 0.035(6) 0.058(5) 0.040(6)
C12 0.113(7) 0.172(11) 0.123(8) 0.021(8) 0.076(7) 0.044(7)
C13 0.053(3) 0.040(3) 0.061(3) -0.002(3) 0.029(3) 0.000(2)
C14 0.073(4) 0.050(4) 0.098(5) 0.000(4) 0.052(4) 0.003(3)
C15 0.090(5) 0.051(4) 0.109(6) -0.001(4) 0.059(5) 0.015(4)
C16 0.074(4) 0.043(3) 0.094(5) -0.001(3) 0.044(4) 0.006(3)
C17 0.057(3) 0.033(3) 0.060(3) 0.001(3) 0.023(3) 0.004(2)
C18 0.054(3) 0.039(3) 0.046(3) 0.000(2) 0.014(2) -0.004(2)
C19 0.065(4) 0.037(3) 0.058(4) 0.001(3) 0.021(3) -0.002(3)
C20 0.085(5) 0.041(3) 0.071(4) 0.010(3) 0.032(4) -0.007(3)
C21 0.121(6) 0.056(4) 0.097(5) 0.004(4) 0.073(5) -0.017(4)
C22 0.113(6) 0.038(3) 0.089(5) 0.003(3) 0.073(5) -0.002(3)
C23 0.045(3) 0.042(3) 0.049(3) 0.004(2) 0.019(2) -0.003(2)
C24 0.057(3) 0.051(3) 0.058(3) 0.007(3) 0.027(3) -0.008(3)
C25 0.065(4) 0.058(4) 0.076(4) 0.006(3) 0.038(3) -0.014(3)
C26 0.070(4) 0.039(3) 0.074(4) 0.004(3) 0.029(3) -0.012(3)
C27 0.052(3) 0.044(3) 0.050(3) 0.006(3) 0.016(3) -0.003(2)
C28 0.055(3) 0.037(3) 0.056(3) 0.002(3) 0.015(3) -0.003(2)
C29 0.064(4) 0.048(4) 0.053(3) -0.002(3) 0.011(3) -0.003(3)
C30 0.087(5) 0.039(3) 0.075(4) -0.010(3) 0.026(4) 0.001(3)
C31 0.077(4) 0.053(4) 0.071(4) -0.013(3) 0.031(4) 0.011(3)
C32 0.064(4) 0.044(3) 0.061(4) -0.004(3) 0.027(3) 0.002(3)
C33 0.074(5) 0.043(4) 0.081(5) 0.004(3) -0.006(4) -0.003(3)
C34 0.115(7) 0.054(5) 0.103(7) 0.009(5) -0.034(6) -0.017(4)
C35 0.203(14) 0.067(6) 0.078(7) 0.005(5) -0.051(9) -0.016(8)
C36 0.260(16) 0.065(6) 0.049(5) -0.004(4) 0.016(8) 0.029(9)
C37 0.148(7) 0.045(4) 0.049(4) -0.003(3) 0.027(4) 0.013(4)
C38 0.073(4) 0.041(3) 0.060(4) 0.000(3) 0.009(3) -0.010(3)
C39 0.110(7) 0.051(4) 0.077(5) 0.018(4) -0.021(5) -0.023(4)
C40 0.090(7) 0.057(5) 0.140(10) 0.037(6) -0.043(7) -0.018(5)
C41 0.045(4) 0.044(4) 0.196(11) 0.011(6) 0.016(6) 0.002(3)
C42 0.051(4) 0.046(4) 0.119(6) 0.001(4) 0.033(4) 0.001(3)
C43 0.056(3) 0.041(3) 0.051(3) 0.002(2) 0.020(3) -0.003(2)
C44 0.057(3) 0.059(4) 0.058(4) -0.005(3) 0.018(3) -0.010(3)
C45 0.078(5) 0.076(5) 0.047(4) 0.002(3) 0.011(3) -0.014(4)
C46 0.084(5) 0.089(6) 0.052(4) -0.010(4) 0.027(4) -0.017(4)
C47 0.065(4) 0.066(4) 0.062(4) -0.012(3) 0.033(3) -0.005(3)
C48 0.056(3) 0.052(3) 0.049(3) 0.003(3) 0.020(3) -0.004(3)
C49 0.066(4) 0.057(4) 0.051(3) 0.006(3) 0.014(3) -0.002(3)
C50 0.053(4) 0.069(4) 0.069(4) 0.018(4) 0.015(3) 0.001(3)
C51 0.051(3) 0.077(5) 0.084(5) 0.023(4) 0.026(3) 0.007(3)
C52 0.055(3) 0.056(4) 0.069(4) 0.014(3) 0.026(3) 0.010(3)
C53 0.058(3) 0.047(4) 0.054(3) 0.003(3) 0.032(3) 0.003(3)
C54 0.096(5) 0.054(4) 0.101(5) 0.005(4) 0.073(5) 0.005(3)
P3 0.106(3) 0.104(4) 0.116(4) 0.031(3) 0.073(3) 0.035(3)
F31 0.138(10) 0.163(12) 0.193(13) 0.049(10) 0.108(10) 0.020(9)
F32 0.136(10) 0.122(11) 0.204(15) -0.021(10) 0.068(10) 0.011(8)
F33 0.166(12) 0.161(13) 0.186(13) 0.051(10) 0.117(11) 0.031(9)
F34 0.213(16) 0.098(10) 0.38(3) 0.026(13) 0.190(19) 0.020(10)
F35 0.272(19) 0.31(2) 0.188(16) 0.060(15) 0.186(17) 0.089(17)
F36 0.138(10) 0.177(13) 0.211(14) 0.028(11) 0.130(10) 0.024(9)
P2A 0.159(4) 0.105(3) 0.076(3) -0.022(2) 0.073(4) -0.055(3)
F21A 0.201(9) 0.134(7) 0.124(6) -0.010(5) 0.109(7) -0.065(6)
F22A 0.111(6) 0.101(5) 0.077(5) -0.032(4) 0.050(4) -0.050(4)
F23A 0.164(5) 0.132(6) 0.130(5) -0.017(4) 0.077(4) -0.035(4)
F24A 0.185(8) 0.076(5) 0.105(6) -0.025(4) 0.064(6) -0.062(5)
F25A 0.189(7) 0.133(9) 0.161(9) -0.050(7) 0.055(6) -0.033(6)
F26A 0.181(9) 0.078(6) 0.122(7) -0.010(5) 0.097(7) -0.030(6)
P2B 0.086(4) 0.050(3) 0.072(4) -0.018(3) 0.048(4) -0.024(3)
F21B 0.176(12) 0.098(8) 0.134(9) -0.055(7) 0.095(9) -0.055(7)
F22B 0.172(10) 0.083(8) 0.158(10) -0.034(7) 0.120(9) -0.060(7)
F23B 0.164(5) 0.132(6) 0.130(5) -0.017(4) 0.077(4) -0.035(4)
F24B 0.187(11) 0.096(10) 0.092(9) -0.016(7) 0.094(9) -0.036(8)
F25B 0.159(4) 0.105(3) 0.076(3) -0.022(2) 0.073(4) -0.055(3)
F26B 0.204(13) 0.079(7) 0.139(9) -0.035(6) 0.121(9) -0.052(7)
P1 0.0505(16) 0.0706(15) 0.0435(14) -0.006(4) 0.0202(11) -0.003(4)
F11A 0.065(6) 0.082(7) 0.050(4) -0.001(4) 0.025(4) -0.008(5)
F12A 0.132(11) 0.104(5) 0.131(7) -0.009(6) 0.068(9) -0.041(5)
F13A 0.077(4) 0.109(7) 0.072(5) 0.014(5) 0.036(4) 0.025(5)
F14A 0.156(9) 0.075(5) 0.083(5) -0.012(4) 0.063(7) -0.020(4)
F15A 0.071(5) 0.202(11) 0.082(6) 0.027(8) 0.037(4) 0.041(6)
F16A 0.077(8) 0.112(10) 0.057(4) -0.016(5) 0.030(5) -0.006(7)
O6 0.101(12) 0.065(11) 0.135(19) 0.015(11) 0.072(13) -0.003(9)
C61 0.11(2) 0.047(10) 0.20(4) 0.046(16) 0.10(3) 0.027(11)
C62 0.110(13) 0.029(9) 0.15(3) 0.019(12) 0.085(16) 0.014(8)
C63 0.112(15) 0.027(9) 0.076(16) 0.008(11) 0.062(15) 0.012(8)
O7 0.061(8) 0.104(13) 0.070(9) 0.015(7) 0.015(7) -0.028(8)
C71 0.123(11) 0.040(13) 0.136(17) 0.006(13) 0.066(11) -0.030(10)
C72 0.104(10) 0.060(15) 0.082(9) 0.014(9) 0.041(7) -0.027(9)
C73 0.123(10) 0.070(13) 0.087(10) 0.008(9) 0.043(7) -0.028(8)
O7B 0.145(15) 0.035(12) 0.074(12) -0.020(9) 0.048(10) -0.016(11)
C71B 0.13(2) 0.05(2) 0.082(17) -0.009(15) 0.045(16) -0.035(16)
C72B 0.124(12) 0.028(13) 0.070(13) -0.022(10) 0.038(10) -0.039(10)
C73B 0.123(10) 0.070(13) 0.087(10) 0.008(9) 0.043(7) -0.028(8)

loop_
_atom_type_symbol
_atom_type_description
_atom_type_scat_dispersion_real
_atom_type_scat_dispersion_imag
_atom_type_scat_source
C C 0.0033 0.0016 'International Tables Vol C Tables 4.2.6.8 and 6.1.1.4'
H H 0.0000 0.0000 'International Tables Vol C Tables 4.2.6.8 and 6.1.1.4'
N N 0.0061 0.0033 'International Tables Vol C Tables 4.2.6.8 and 6.1.1.4'
O O 0.0106 0.0060 'International Tables Vol C Tables 4.2.6.8 and 6.1.1.4'
F F 0.0171 0.0103 'International Tables Vol C Tables 4.2.6.8 and 6.1.1.4'
P P 0.1023 0.0942 'International Tables Vol C Tables 4.2.6.8 and 6.1.1.4'
Ru Ru -1.2594 0.8363 'International Tables Vol C Tables 4.2.6.8 and 6.1.1.4'

loop_
_geom_angle_atom_site_label_1
_geom_angle_atom_site_label_2
_geom_angle_atom_site_label_3
_geom_angle
N3 Ru1 N1 78.99(17)
N3 Ru1 N4 79.96(18)
N1 Ru1 N4 158.95(18)
N3 Ru1 N7 92.1(2)
N1 Ru1 N7 89.4(2)
N4 Ru1 N7 91.6(2)
N3 Ru1 N8 95.23(18)
N1 Ru1 N8 90.08(17)
N4 Ru1 N8 91.54(18)
N7 Ru1 N8 172.4(2)
N3 Ru1 O3 173.74(17)
N1 Ru1 O3 107.19(16)
N4 Ru1 O3 93.87(17)
N7 Ru1 O3 87.1(2)
N8 Ru1 O3 85.90(18)
N5 Ru2 N2 78.43(17)
N5 Ru2 N6 80.37(19)
N2 Ru2 N6 158.77(18)
N5 Ru2 N9 92.55(18)
N2 Ru2 N9 91.66(17)
N6 Ru2 N9 88.10(18)
N5 Ru2 N10 92.69(17)
N2 Ru2 N10 90.94(17)
N6 Ru2 N10 91.22(18)
N9 Ru2 N10 174.53(17)
N5 Ru2 O4 174.01(16)
N2 Ru2 O4 107.51(15)
N6 Ru2 O4 93.70(17)
N9 Ru2 O4 88.09(16)
N10 Ru2 O4 86.53(16)
N2 N1 C2 109.0(4)
N2 N1 Ru1 134.9(3)
C2 N1 Ru1 115.9(3)
N1 N2 C3 108.2(4)
N1 N2 Ru2 135.5(3)
C3 N2 Ru2 116.3(3)
C17 N3 C13 121.5(5)
C17 N3 Ru1 118.7(4)
C13 N3 Ru1 119.8(4)
C22 N4 C18 118.6(5)
C22 N4 Ru1 128.8(4)
C18 N4 Ru1 112.6(4)
C27 N5 C23 121.1(5)
C27 N5 Ru2 118.3(4)
C23 N5 Ru2 120.6(4)
C32 N6 C28 119.5(5)
C32 N6 Ru2 128.1(4)
C28 N6 Ru2 112.3(4)
C37 N7 C33 118.2(7)
C37 N7 Ru1 118.4(6)
C33 N7 Ru1 123.4(5)
C42 N8 C38 117.5(6)
C42 N8 Ru1 120.5(5)
C38 N8 Ru1 121.7(4)
C43 N9 C47 118.2(5)
C43 N9 Ru2 122.9(4)
C47 N9 Ru2 119.0(4)
C52 N10 C48 117.7(5)
C52 N10 Ru2 119.4(4)
C48 N10 Ru2 122.9(4)
C10 O2 C11 116.1(7)
C53 O3 Ru1 144.0(4)
C53 O4 Ru2 142.3(4)
C3 C1 C2 104.7(5)
C3 C1 C4 127.4(5)
C2 C1 C4 127.9(5)
N1 C2 C1 108.9(5)
N1 C2 C13 113.8(4)
C1 C2 C13 137.0(5)
N2 C3 C1 109.2(5)
N2 C3 C23 113.3(5)
C1 C3 C23 137.6(5)
C5 C4 C9 119.1(5)
C5 C4 C1 121.1(5)
C9 C4 C1 119.8(5)
C6 C5 C4 120.7(5)
C5 C6 C7 120.3(6)
C8 C7 C6 118.5(5)
C8 C7 C10 118.8(6)
C6 C7 C10 122.6(6)
C9 C8 C7 121.4(6)
C8 C9 C4 119.9(6)
O1 C10 O2 123.2(6)
O1 C10 C7 123.4(7)
O2 C10 C7 113.4(6)
C12 C11 O2 110.8(8)
C14 C13 N3 119.2(5)
C14 C13 C2 129.3(5)
N3 C13 C2 111.5(5)
C13 C14 C15 119.9(6)
C14 C15 C16 120.6(6)
C15 C16 C17 118.6(6)
N3 C17 C16 120.2(5)
N3 C17 C18 113.5(5)
C16 C17 C18 126.3(5)
N4 C18 C19 120.2(5)
N4 C18 C17 115.3(5)
C19 C18 C17 124.5(5)
C20 C19 C18 120.8(6)
C19 C20 C21 118.5(6)
C20 C21 C22 119.5(6)
N4 C22 C21 122.2(6)
N5 C23 C24 120.2(5)
N5 C23 C3 111.3(4)
C24 C23 C3 128.5(5)
C23 C24 C25 118.8(6)
C26 C25 C24 121.3(6)
C25 C26 C27 119.2(6)
N5 C27 C26 119.4(5)
N5 C27 C28 113.5(5)
C26 C27 C28 127.1(6)
N6 C28 C29 119.3(6)
N6 C28 C27 115.6(5)
C29 C28 C27 125.1(6)
C30 C29 C28 120.2(6)
C29 C30 C31 120.2(6)
C30 C31 C32 119.2(6)
N6 C32 C31 121.5(6)
N7 C33 C34 121.1(10)
C35 C34 C33 121.9(12)
C34 C35 C36 116.8(10)
C35 C36 C37 121.1(13)
N7 C37 C36 120.9(11)
N8 C38 C39 122.4(8)
C40 C39 C38 119.3(10)
C41 C40 C39 119.1(8)
C40 C41 C42 120.4(9)
N8 C42 C41 121.2(8)
N9 C43 C44 122.1(6)
C45 C44 C43 119.2(6)
C46 C45 C44 118.8(6)
C45 C46 C47 119.5(6)
N9 C47 C46 122.2(6)
N10 C48 C49 122.7(6)
C48 C49 C50 118.6(6)
C51 C50 C49 118.8(6)
C50 C51 C52 120.6(6)
N10 C52 C51 121.7(6)
O4 C53 O3 127.8(5)
O4 C53 C54 116.4(5)
O3 C53 C54 115.8(5)
F32 P3 F36 90.7(8)
F32 P3 F35 88.2(9)
F36 P3 F35 90.4(8)
F32 P3 F34 173.9(10)
F36 P3 F34 91.0(8)
F35 P3 F34 97.6(10)
F32 P3 F33 91.2(8)
F36 P3 F33 88.8(7)
F35 P3 F33 179.1(10)
F34 P3 F33 83.0(9)
F32 P3 F31 91.3(7)
F36 P3 F31 177.4(9)
F35 P3 F31 91.3(7)
F34 P3 F31 86.8(8)
F33 P3 F31 89.5(7)
F26A P2A F25A 101.7(8)
F26A P2A F24A 95.8(6)
F25A P2A F24A 90.2(6)
F26A P2A F22A 89.2(6)
F25A P2A F22A 95.3(7)
F24A P2A F22A 171.7(7)
F26A P2A F23A 81.5(6)
F25A P2A F23A 176.3(8)
F24A P2A F23A 87.7(6)
F22A P2A F23A 86.5(5)
F26A P2A F21A 168.1(7)
F25A P2A F21A 89.0(7)
F24A P2A F21A 89.4(5)
F22A P2A F21A 84.4(5)
F23A P2A F21A 88.0(6)
F22B P2B F26B 94.1(8)
F22B P2B F23B 92.8(9)
F26B P2B F23B 78.9(9)
F22B P2B F25B 96.7(9)
F26B P2B F25B 96.7(9)
F23B P2B F25B 169.8(9)
F22B P2B F24B 166.7(11)
F26B P2B F24B 94.2(10)
F23B P2B F24B 78.7(9)
F25B P2B F24B 92.6(10)
F22B P2B F21B 90.6(8)
F26B P2B F21B 173.8(10)
F23B P2B F21B 96.9(10)
F25B P2B F21B 86.7(9)
F24B P2B F21B 80.4(10)
F12A P1 F15A 90.1(10)
F12A P1 F16A 89.0(10)
F15A P1 F16A 93.0(11)
F12A P1 F13A 88.1(8)
F15A P1 F13A 177.8(11)
F16A P1 F13A 85.7(10)
F12A P1 F14A 174.4(11)
F15A P1 F14A 95.5(10)
F16A P1 F14A 90.7(10)
F13A P1 F14A 86.3(8)
F12A P1 F11A 93.2(10)
F15A P1 F11A 91.6(10)
F16A P1 F11A 174.9(15)
F13A P1 F11A 89.7(10)
F14A P1 F11A 86.7(8)
O6 C62 C61 124.0(17)
O6 C62 C63 120.7(16)
C61 C62 C63 115(2)
O7 C72 C73 124(2)
O7 C72 C71 126(2)
C73 C72 C71 110(2)
O7B C72B C73B 125(3)
O7B C72B C71B 124(3)
C73B C72B C71B 108(3)

loop_
_geom_bond_atom_site_label_1
_geom_bond_atom_site_label_2
_geom_bond_distance
Ru1 N3 1.943(4)
Ru1 N1 2.013(4)
Ru1 N4 2.077(5)
Ru1 N7 2.089(5)
Ru1 N8 2.091(5)
Ru1 O3 2.109(4)
Ru2 N5 1.945(4)
Ru2 N2 2.018(4)
Ru2 N6 2.068(5)
Ru2 N9 2.094(5)
Ru2 N10 2.102(5)
Ru2 O4 2.122(3)
N1 N2 1.327(6)
N1 C2 1.380(6)
N2 C3 1.384(6)
N3 C17 1.355(7)
N3 C13 1.378(7)
N4 C22 1.340(7)
N4 C18 1.369(7)
N5 C27 1.369(7)
N5 C23 1.371(7)
N6 C32 1.349(7)
N6 C28 1.384(7)
N7 C37 1.351(9)
N7 C33 1.355(9)
N8 C42 1.329(8)
N8 C38 1.341(8)
N9 C43 1.327(7)
N9 C47 1.343(7)
N10 C52 1.342(7)
N10 C48 1.350(7)
O1 C10 1.216(9)
O2 C10 1.331(9)
O2 C11 1.457(8)
O3 C53 1.252(7)
O4 C53 1.252(6)
C1 C3 1.394(8)
C1 C2 1.395(7)
C1 C4 1.497(7)
C2 C13 1.455(8)
C3 C23 1.461(8)
C4 C5 1.382(8)
C4 C9 1.390(8)
C5 C6 1.378(8)
C6 C7 1.389(8)
C7 C8 1.385(9)
C7 C10 1.489(8)
C8 C9 1.370(8)
C11 C12 1.448(13)
C13 C14 1.377(8)
C14 C15 1.381(9)
C15 C16 1.389(10)
C16 C17 1.390(8)
C17 C18 1.460(8)
C18 C19 1.401(8)
C19 C20 1.359(9)
C20 C21 1.382(10)
C21 C22 1.389(9)
C23 C24 1.381(7)
C24 C25 1.393(9)
C25 C26 1.366(9)
C26 C27 1.403(8)
C27 C28 1.448(8)
C28 C29 1.392(8)
C29 C30 1.363(9)
C30 C31 1.367(10)
C31 C32 1.385(8)
C33 C34 1.380(11)
C34 C35 1.353(19)
C35 C36 1.38(2)
C36 C37 1.391(13)
C38 C39 1.384(9)
C39 C40 1.348(16)
C40 C41 1.332(16)
C41 C42 1.397(12)
C43 C44 1.386(8)
C44 C45 1.370(9)
C45 C46 1.361(10)
C46 C47 1.374(9)
C48 C49 1.376(8)
C49 C50 1.377(9)
C50 C51 1.359(10)
C51 C52 1.368(9)
C53 C54 1.500(8)
P3 F32 1.527(10)
P3 F36 1.547(10)
P3 F35 1.548(12)
P3 F34 1.556(11)
P3 F33 1.557(11)
P3 F31 1.569(10)
P2A F26A 1.522(9)
P2A F25A 1.534(11)
P2A F24A 1.545(8)
P2A F22A 1.556(8)
P2A F23A 1.627(10)
P2A F21A 1.628(8)
P2B F22B 1.498(11)
P2B F26B 1.523(12)
P2B F23B 1.544(13)
P2B F25B 1.564(13)
P2B F24B 1.573(12)
P2B F21B 1.597(11)
P1 F12A 1.539(9)
P1 F15A 1.550(14)
P1 F16A 1.561(13)
P1 F13A 1.569(13)
P1 F14A 1.573(9)
P1 F11A 1.618(13)
O6 C62 1.148(17)
C61 C62 1.413(18)
C62 C63 1.417(17)
O7 C72 1.133(16)
C71 C72 1.455(17)
C72 C73 1.441(18)
O7B C72B 1.13(2)
C71B C72B 1.45(2)
C72B C73B 1.42(3)
